data_7156430
loop_
_publ_author_name
'Bulman Page, Philip C.'
'Kinsey, Francesca S.'
'Chan, Yohan'
'Strutt, Ian R.'
'Slawin, Alexandra M. Z.'
'Jones, Garth A.'

_publ_section_title
;
 Novel binaphthyl and biphenyl \a- and \b-amino acids and esters:
 organocatalysis of asymmetric Diels-Alder reactions. A combined synthetic
 and computational study.
;
_journal_issue 40
_journal_name_full 'Organic &amp; biomolecular chemistry'
_journal_page_first 7400
_journal_page_last 7416
_journal_paper_doi 10.1039/c8ob01795f
_journal_volume 16
_journal_year 2018
_chemical_absolute_configuration unk
_chemical_formula_moiety 'C26 H20 N2'
_chemical_formula_sum 'C26 H20 N2'
_chemical_formula_weight 360.46
_space_group_crystal_system orthorhombic
_space_group_IT_number 19
_space_group_name_Hall 'P 2ac 2ab'
_space_group_name_H-M_alt 'P 21 21 21'
_symmetry_space_group_name_Hall 'P 2ac 2ab'
_symmetry_space_group_name_H-M 'P 21 21 21'
_atom_sites_solution_hydrogens geom
_atom_sites_solution_primary direct
_atom_sites_solution_secondary difmap
_audit_creation_date 2017-10-09
_audit_creation_method 'by CrystalStructure 4.2'
_audit_update_record
;
2018-07-25 deposited with the CCDC.
2018-09-17 downloaded from the CCDC.
;
_cell_angle_alpha 90.0000
_cell_angle_beta 90.0000
_cell_angle_gamma 90.0000
_cell_formula_units_Z 4
_cell_length_a 6.9592(4)
_cell_length_b 9.9148(5)
_cell_length_c 27.7881(15)
_cell_measurement_reflns_used 16669
_cell_measurement_temperature 173
_cell_measurement_theta_max 67.95
_cell_measurement_theta_min 4.71
_cell_volume 1917.35(18)
_computing_cell_refinement 'CrystalClear-SM Expert 2.0 r2'
_computing_data_collection 'CrystalClear-SM Expert 2.0 r2 (Rigaku, 2009)'
_computing_data_reduction 'CrystalClear-SM Expert 2.0 r2'
_computing_molecular_graphics 'CrystalStructure 4.2'
_computing_publication_material 'CrystalStructure 4.2 (Rigaku, 2015)'
_computing_structure_refinement 'SHELXL Version 2014/7 (Sheldrick, 2008)'
_computing_structure_solution 'SIR2004 (Burla, et al., 2005)'
_diffrn_ambient_temperature 173
_diffrn_detector_area_resol_mean 29.257
_diffrn_measured_fraction_theta_full 0.976
_diffrn_measured_fraction_theta_max 0.974
_diffrn_measurement_device_type 'Rigaku Saturn70'
_diffrn_measurement_method \w
_diffrn_radiation_type 'Cu K\a'
_diffrn_radiation_wavelength 1.54187
_diffrn_reflns_av_R_equivalents 0.0424
_diffrn_reflns_Laue_measured_fraction_full 0.976
_diffrn_reflns_Laue_measured_fraction_max 0.974
_diffrn_reflns_limit_h_max 8
_diffrn_reflns_limit_h_min -8
_diffrn_reflns_limit_k_max 11
_diffrn_reflns_limit_k_min -11
_diffrn_reflns_limit_l_max 33
_diffrn_reflns_limit_l_min -32
_diffrn_reflns_number 23723
_diffrn_reflns_point_group_measured_fraction_full 0.969
_diffrn_reflns_point_group_measured_fraction_max 0.965
_diffrn_reflns_theta_full 67.687
_diffrn_reflns_theta_max 67.934
_diffrn_reflns_theta_min 4.736
_diffrn_standards_number 0
_exptl_absorpt_coefficient_mu 0.563
_exptl_absorpt_correction_type none
_exptl_crystal_colour colorless
_exptl_crystal_density_diffrn 1.249
_exptl_crystal_density_method 'not measured'
_exptl_crystal_description prism
_exptl_crystal_F_000 760.00
_exptl_crystal_size_max 0.120
_exptl_crystal_size_mid 0.100
_exptl_crystal_size_min 0.020
_refine_diff_density_max 0.14
_refine_diff_density_min -0.14
_refine_ls_abs_structure_details
;
 Flack x determined using 1265 quotients [(I+)-(I-)]/[(I+)+(I-)]
 (Parsons, Flack and Wagner, Acta Cryst. B69 (2013) 249-259).
;
_refine_ls_abs_structure_Flack -0.4(3)
_refine_ls_extinction_method none
_refine_ls_goodness_of_fit_ref 1.050
_refine_ls_hydrogen_treatment constr
_refine_ls_number_parameters 253
_refine_ls_number_reflns 3382
_refine_ls_number_restraints 0
_refine_ls_R_factor_all 0.0350
_refine_ls_R_factor_gt 0.0337
_refine_ls_shift/su_max 0.000
_refine_ls_structure_factor_coef Fsqd
_refine_ls_weighting_details 'w = 1/[\s^2^(Fo^2^)+(0.0546P)^2^+0.2689P] where P=(Fo^2^+2Fc^2^)/3'
_refine_ls_weighting_scheme calc
_refine_ls_wR_factor_gt 0.0882
_refine_ls_wR_factor_ref 0.0894
_reflns_Friedel_coverage 0.699
_reflns_Friedel_fraction_full 0.958
_reflns_Friedel_fraction_max 0.952
_reflns_number_gt 3292
_reflns_number_total 3382
_reflns_threshold_expression F^2^>2.0\s(F^2^)
_cod_data_source_file c8ob01795f3.cif
_cod_data_source_block 11
_cod_depositor_comments 'Adding full bibliography for 7156430--7156433.cif.'
_cod_database_code 7156430

loop_
_space_group_symop_id
_space_group_symop_operation_xyz
1 +X,+Y,+Z
2 1/2-X,-Y,1/2+Z
3 1/2+X,1/2-Y,-Z
4 -X,1/2+Y,1/2-Z

loop_
_atom_site_label
_atom_site_type_symbol
_atom_site_fract_x
_atom_site_fract_y
_atom_site_fract_z
_atom_site_U_iso_or_equiv
_atom_site_adp_type
_atom_site_occupancy
_atom_site_site_symmetry_order
_atom_site_calc_flag
_atom_site_refinement_flags_posn
_atom_site_refinement_flags_adp
N1 N 0.0414(2) 0.37604(17) 0.12698(6) 0.0325(4) Uani 1 1 d . .
N11 N 0.5258(2) 0.3803(2) 0.15963(6) 0.0414(4) Uani 1 1 d . .
C2 C 0.2254(3) 0.37909(19) 0.10149(7) 0.0312(4) Uani 1 1 d . .
H2 H 0.2321 0.4678 0.0845 0.037 Uiso 1 1 calc R U
C3 C 0.2342(3) 0.27067(19) 0.06304(6) 0.0291(4) Uani 1 1 d . .
C4 C 0.2515(3) 0.1365(2) 0.07592(6) 0.0285(4) Uani 1 1 d . .
C5 C 0.2726(3) 0.10231(18) 0.12799(6) 0.0275(4) Uani 1 1 d . .
C6 C 0.1347(3) 0.15080(19) 0.15943(7) 0.0303(4) Uani 1 1 d . .
C7 C -0.0234(3) 0.2385(2) 0.13982(7) 0.0340(4) Uani 1 1 d . .
H7A H -0.0782 0.1949 0.1109 0.041 Uiso 1 1 calc R U
H7B H -0.1268 0.2453 0.1641 0.041 Uiso 1 1 calc R U
C8 C 0.0354(3) 0.4688(2) 0.16817(8) 0.0395(5) Uani 1 1 d . .
H8A H 0.1300 0.4392 0.1926 0.047 Uiso 1 1 calc R U
H8B H -0.0937 0.4653 0.1830 0.047 Uiso 1 1 calc R U
C9 C 0.0790(4) 0.6107(2) 0.15371(9) 0.0486(6) Uani 1 1 d . .
H9 H 0.0062 0.6491 0.1282 0.058 Uiso 1 1 calc R U
C10 C 0.2106(4) 0.6851(3) 0.17395(9) 0.0570(7) Uani 1 1 d . .
H10A H 0.2857 0.6497 0.1995 0.068 Uiso 1 1 calc R U
H10B H 0.2315 0.7748 0.1631 0.068 Uiso 1 1 calc R U
C11 C 0.3966(3) 0.3729(2) 0.13443(7) 0.0315(4) Uani 1 1 d . .
C12 C 0.2144(3) 0.3084(2) 0.01422(7) 0.0330(4) Uani 1 1 d . .
H12 H 0.2042 0.4011 0.0059 0.040 Uiso 1 1 calc R U
C13 C 0.2097(3) 0.2132(2) -0.02098(7) 0.0337(4) Uani 1 1 d . .
H13 H 0.2008 0.2403 -0.0537 0.040 Uiso 1 1 calc R U
C14 C 0.2178(3) 0.0748(2) -0.00951(6) 0.0334(4) Uani 1 1 d . .
C15 C 0.2009(3) -0.0264(2) -0.04532(7) 0.0417(5) Uani 1 1 d . .
H15 H 0.1936 -0.0007 -0.0782 0.050 Uiso 1 1 calc R U
C16 C 0.1949(4) -0.1586(2) -0.03356(8) 0.0493(6) Uani 1 1 d . .
H16 H 0.1824 -0.2248 -0.0581 0.059 Uiso 1 1 calc R U
C17 C 0.2074(4) -0.1986(2) 0.01508(8) 0.0463(5) Uani 1 1 d . .
H17 H 0.2003 -0.2916 0.0232 0.056 Uiso 1 1 calc R U
C18 C 0.2294(3) -0.1048(2) 0.05046(7) 0.0370(5) Uani 1 1 d . .
H18 H 0.2406 -0.1334 0.0830 0.044 Uiso 1 1 calc R U
C19 C 0.2359(3) 0.03504(19) 0.03955(6) 0.0299(4) Uani 1 1 d . .
C20 C 0.4366(3) 0.03144(18) 0.14584(6) 0.0280(4) Uani 1 1 d . .
C21 C 0.5919(3) -0.01063(19) 0.11639(7) 0.0321(4) Uani 1 1 d . .
H21 H 0.5883 0.0074 0.0828 0.039 Uiso 1 1 calc R U
C22 C 0.7462(3) -0.0763(2) 0.13535(8) 0.0392(5) Uani 1 1 d . .
H22 H 0.8497 -0.1020 0.1150 0.047 Uiso 1 1 calc R U
C23 C 0.7538(3) -0.1066(2) 0.18485(8) 0.0440(5) Uani 1 1 d . .
H23 H 0.8601 -0.1550 0.1976 0.053 Uiso 1 1 calc R U
C24 C 0.6088(3) -0.0665(2) 0.21432(7) 0.0414(5) Uani 1 1 d . .
H24 H 0.6148 -0.0874 0.2477 0.050 Uiso 1 1 calc R U
C25 C 0.4492(3) 0.0058(2) 0.19625(7) 0.0328(4) Uani 1 1 d . .
C26 C 0.3024(3) 0.0538(2) 0.22700(7) 0.0385(5) Uani 1 1 d . .
H26 H 0.3098 0.0362 0.2605 0.046 Uiso 1 1 calc R U
C27 C 0.1516(3) 0.1245(2) 0.20940(7) 0.0359(5) Uani 1 1 d . .
H27 H 0.0558 0.1570 0.2308 0.043 Uiso 1 1 calc R U

loop_
_atom_site_aniso_label
_atom_site_aniso_U_11
_atom_site_aniso_U_22
_atom_site_aniso_U_33
_atom_site_aniso_U_23
_atom_site_aniso_U_13
_atom_site_aniso_U_12
N1 0.0290(8) 0.0326(9) 0.0360(8) -0.0044(7) -0.0002(7) 0.0030(7)
N11 0.0340(9) 0.0500(11) 0.0401(9) -0.0064(8) -0.0007(8) -0.0023(8)
C2 0.0303(10) 0.0320(9) 0.0312(9) 0.0015(8) -0.0007(8) 0.0029(8)
C3 0.0250(9) 0.0344(10) 0.0279(8) 0.0007(8) -0.0015(7) 0.0003(8)
C4 0.0233(9) 0.0358(9) 0.0262(9) -0.0001(7) 0.0000(7) 0.0007(8)
C5 0.0290(9) 0.0277(9) 0.0258(8) -0.0009(7) -0.0009(7) -0.0034(8)
C6 0.0286(9) 0.0334(10) 0.0290(9) -0.0018(8) 0.0007(8) -0.0044(8)
C7 0.0285(10) 0.0388(11) 0.0347(9) -0.0021(8) 0.0029(8) -0.0001(8)
C8 0.0350(11) 0.0413(12) 0.0424(11) -0.0101(9) 0.0040(9) 0.0045(9)
C9 0.0593(14) 0.0375(11) 0.0490(12) -0.0075(10) -0.0065(11) 0.0141(11)
C10 0.0761(18) 0.0404(12) 0.0544(13) -0.0030(11) -0.0018(13) -0.0056(13)
C11 0.0298(10) 0.0323(10) 0.0323(9) -0.0031(8) 0.0042(8) -0.0017(8)
C12 0.0283(9) 0.0403(10) 0.0305(9) 0.0068(8) 0.0015(8) 0.0018(9)
C13 0.0273(9) 0.0493(12) 0.0245(8) 0.0043(8) 0.0004(8) 0.0017(9)
C14 0.0245(9) 0.0480(12) 0.0277(9) -0.0025(8) 0.0006(8) 0.0011(9)
C15 0.0390(11) 0.0585(13) 0.0276(9) -0.0078(9) -0.0005(9) 0.0025(11)
C16 0.0545(14) 0.0528(13) 0.0407(12) -0.0182(10) -0.0007(11) -0.0001(12)
C17 0.0540(14) 0.0381(11) 0.0467(12) -0.0096(9) -0.0013(11) -0.0014(11)
C18 0.0402(11) 0.0376(10) 0.0331(9) -0.0025(8) -0.0014(9) -0.0002(9)
C19 0.0265(9) 0.0364(10) 0.0266(8) -0.0022(8) 0.0002(8) 0.0004(8)
C20 0.0306(9) 0.0262(9) 0.0272(9) -0.0002(7) -0.0029(7) -0.0032(8)
C21 0.0352(10) 0.0297(9) 0.0314(9) -0.0013(7) -0.0006(8) -0.0008(8)
C22 0.0353(10) 0.0355(10) 0.0467(11) -0.0058(9) -0.0023(9) 0.0037(9)
C23 0.0430(12) 0.0415(11) 0.0474(11) 0.0027(10) -0.0122(10) 0.0086(10)
C24 0.0466(13) 0.0440(12) 0.0334(10) 0.0054(9) -0.0117(10) 0.0001(10)
C25 0.0372(10) 0.0323(10) 0.0290(9) 0.0021(8) -0.0043(8) -0.0058(8)
C26 0.0440(12) 0.0475(11) 0.0241(8) 0.0045(8) 0.0006(9) -0.0060(10)
C27 0.0359(10) 0.0432(11) 0.0287(9) -0.0023(8) 0.0059(8) -0.0042(9)

loop_
_atom_type_symbol
_atom_type_description
_atom_type_scat_dispersion_real
_atom_type_scat_dispersion_imag
_atom_type_scat_source
C C 0.0181 0.0091
;
International Tables for Crystallography
(Vol. C, Tables 4.2.6.8 and 6.1.1.4)
;
H H 0.0000 0.0000
;
International Tables for Crystallography
(Vol. C, Table 6.1.1.4)
;
N N 0.0311 0.0180
;
International Tables for Crystallography
(Vol. C, Tables 4.2.6.8 and 6.1.1.4)
;

loop_
_geom_angle_atom_site_label_1
_geom_angle_atom_site_label_2
_geom_angle_atom_site_label_3
_geom_angle
C2 N1 C8 112.89(15)
C2 N1 C7 113.72(15)
C8 N1 C7 112.38(16)
N1 C2 C11 113.42(15)
N1 C2 C3 111.18(15)
C11 C2 C3 111.59(16)
N1 C2 H2 106.7
C11 C2 H2 106.7
C3 C2 H2 106.7
C4 C3 C12 120.74(18)
C4 C3 C2 120.20(16)
C12 C3 C2 118.99(17)
C3 C4 C19 119.15(16)
C3 C4 C5 118.52(16)
C19 C4 C5 122.21(17)
C6 C5 C20 120.35(16)
C6 C5 C4 117.69(16)
C20 C5 C4 121.77(16)
C5 C6 C27 119.79(18)
C5 C6 C7 118.63(16)
C27 C6 C7 121.46(17)
N1 C7 C6 113.40(16)
N1 C7 H7A 108.9
C6 C7 H7A 108.9
N1 C7 H7B 108.9
C6 C7 H7B 108.9
H7A C7 H7B 107.7
N1 C8 C9 111.99(18)
N1 C8 H8A 109.2
C9 C8 H8A 109.2
N1 C8 H8B 109.2
C9 C8 H8B 109.2
H8A C8 H8B 107.9
C10 C9 C8 124.0(2)
C10 C9 H9 118.0
C8 C9 H9 118.0
C9 C10 H10A 120.0
C9 C10 H10B 120.0
H10A C10 H10B 120.0
N11 C11 C2 173.9(2)
C13 C12 C3 120.62(19)
C13 C12 H12 119.7
C3 C12 H12 119.7
C12 C13 C14 120.79(17)
C12 C13 H13 119.6
C14 C13 H13 119.6
C13 C14 C15 121.77(18)
C13 C14 C19 119.29(18)
C15 C14 C19 118.89(19)
C16 C15 C14 121.3(2)
C16 C15 H15 119.4
C14 C15 H15 119.4
C15 C16 C17 120.1(2)
C15 C16 H16 119.9
C17 C16 H16 119.9
C18 C17 C16 120.4(2)
C18 C17 H17 119.8
C16 C17 H17 119.8
C17 C18 C19 121.07(19)
C17 C18 H18 119.5
C19 C18 H18 119.5
C18 C19 C14 118.14(17)
C18 C19 C4 122.56(17)
C14 C19 C4 119.24(18)
C21 C20 C25 117.86(17)
C21 C20 C5 123.56(16)
C25 C20 C5 118.54(17)
C22 C21 C20 121.21(17)
C22 C21 H21 119.4
C20 C21 H21 119.4
C21 C22 C23 120.6(2)
C21 C22 H22 119.7
C23 C22 H22 119.7
C24 C23 C22 119.9(2)
C24 C23 H23 120.1
C22 C23 H23 120.1
C23 C24 C25 121.16(19)
C23 C24 H24 119.4
C25 C24 H24 119.4
C26 C25 C24 121.56(18)
C26 C25 C20 119.26(18)
C24 C25 C20 119.18(19)
C27 C26 C25 121.07(17)
C27 C26 H26 119.5
C25 C26 H26 119.5
C26 C27 C6 120.91(18)
C26 C27 H27 119.5
C6 C27 H27 119.5

loop_
_geom_bond_atom_site_label_1
_geom_bond_atom_site_label_2
_geom_bond_distance
N1 C2 1.464(2)
N1 C8 1.469(3)
N1 C7 1.480(3)
N11 C11 1.142(3)
C2 C11 1.503(3)
C2 C3 1.517(3)
C2 H2 1.0000
C3 C4 1.383(3)
C3 C12 1.414(2)
C4 C19 1.430(3)
C4 C5 1.493(2)
C5 C6 1.384(3)
C5 C20 1.429(3)
C6 C27 1.418(3)
C6 C7 1.504(3)
C7 H7A 0.9900
C7 H7B 0.9900
C8 C9 1.494(3)
C8 H8A 0.9900
C8 H8B 0.9900
C9 C10 1.304(3)
C9 H9 0.9500
C10 H10A 0.9500
C10 H10B 0.9500
C12 C13 1.359(3)
C12 H12 0.9500
C13 C14 1.410(3)
C13 H13 0.9500
C14 C15 1.418(3)
C14 C19 1.425(3)
C15 C16 1.352(3)
C15 H15 0.9500
C16 C17 1.411(3)
C16 H16 0.9500
C17 C18 1.362(3)
C17 H17 0.9500
C18 C19 1.420(3)
C18 H18 0.9500
C20 C21 1.419(3)
C20 C25 1.426(2)
C21 C22 1.362(3)
C21 H21 0.9500
C22 C23 1.409(3)
C22 H22 0.9500
C23 C24 1.359(3)
C23 H23 0.9500
C24 C25 1.414(3)
C24 H24 0.9500
C25 C26 1.414(3)
C26 C27 1.353(3)
C26 H26 0.9500
C27 H27 0.9500

loop_
_geom_torsion_atom_site_label_1
_geom_torsion_atom_site_label_2
_geom_torsion_atom_site_label_3
_geom_torsion_atom_site_label_4
_geom_torsion
C8 N1 C2 C11 46.6(2)
C7 N1 C2 C11 -82.9(2)
C8 N1 C2 C3 173.33(16)
C7 N1 C2 C3 43.8(2)
N1 C2 C3 C4 -71.9(2)
C11 C2 C3 C4 55.9(2)
N1 C2 C3 C12 104.88(19)
C11 C2 C3 C12 -127.40(18)
C12 C3 C4 C19 -4.2(3)
C2 C3 C4 C19 172.45(16)
C12 C3 C4 C5 179.82(17)
C2 C3 C4 C5 -3.5(3)
C3 C4 C5 C6 54.4(2)
C19 C4 C5 C6 -121.41(19)
C3 C4 C5 C20 -120.66(19)
C19 C4 C5 C20 63.5(2)
C20 C5 C6 C27 -3.0(3)
C4 C5 C6 C27 -178.10(18)
C20 C5 C6 C7 172.99(17)
C4 C5 C6 C7 -2.1(3)
C2 N1 C7 C6 43.2(2)
C8 N1 C7 C6 -86.58(19)
C5 C6 C7 N1 -73.1(2)
C27 C6 C7 N1 102.8(2)
C2 N1 C8 C9 56.4(2)
C7 N1 C8 C9 -173.34(18)
N1 C8 C9 C10 -126.9(3)
C4 C3 C12 C13 0.8(3)
C2 C3 C12 C13 -175.96(17)
C3 C12 C13 C14 2.2(3)
C12 C13 C14 C15 175.94(18)
C12 C13 C14 C19 -1.6(3)
C13 C14 C15 C16 -175.2(2)
C19 C14 C15 C16 2.4(3)
C14 C15 C16 C17 -0.6(4)
C15 C16 C17 C18 -1.4(4)
C16 C17 C18 C19 1.5(4)
C17 C18 C19 C14 0.3(3)
C17 C18 C19 C4 177.5(2)
C13 C14 C19 C18 175.42(19)
C15 C14 C19 C18 -2.2(3)
C13 C14 C19 C4 -1.9(3)
C15 C14 C19 C4 -179.50(18)
C3 C4 C19 C18 -172.43(18)
C5 C4 C19 C18 3.3(3)
C3 C4 C19 C14 4.8(3)
C5 C4 C19 C14 -179.45(17)
C6 C5 C20 C21 -174.19(18)
C4 C5 C20 C21 0.7(3)
C6 C5 C20 C25 3.3(3)
C4 C5 C20 C25 178.23(17)
C25 C20 C21 C22 1.6(3)
C5 C20 C21 C22 179.10(18)
C20 C21 C22 C23 1.2(3)
C21 C22 C23 C24 -2.0(3)
C22 C23 C24 C25 -0.1(3)
C23 C24 C25 C26 -176.8(2)
C23 C24 C25 C20 2.9(3)
C21 C20 C25 C26 176.12(18)
C5 C20 C25 C26 -1.5(3)
C21 C20 C25 C24 -3.6(3)
C5 C20 C25 C24 178.77(17)
C24 C25 C26 C27 179.1(2)
C20 C25 C26 C27 -0.6(3)
C25 C26 C27 C6 1.0(3)
C5 C6 C27 C26 0.8(3)
C7 C6 C27 C26 -175.04(18)
